data_7061388
loop_
_publ_author_name
'Zhang, Lei'
'Liu, Ren-Ming'
'Wang, Wei-Na'
'Liu, Xiong-Li'
'Dai, Yi-Feng'
'Yu, Zhang-Biao'
'Peng, Li-Jun'

_publ_section_title
;
 3-Vinyl oxindole-chromone synthon as a skeletal reconstruction reactant
 for the synthesis of 2-hydroxy benzoyl pyridones
;
_journal_issue 12
_journal_name_full 'New Journal of Chemistry'
_journal_page_first 5474
_journal_page_last 5478
_journal_paper_doi 10.1039/D1NJ06112G
_journal_volume 46
_journal_year 2022
_chemical_formula_moiety 'C24 H24 N2 O6'
_chemical_formula_sum 'C24 H24 N2 O6'
_chemical_formula_weight 436.45
_space_group_crystal_system monoclinic
_space_group_IT_number 14
_space_group_name_Hall '-P 2yn'
_space_group_name_H-M_alt 'P 1 21/n 1'
_atom_sites_solution_hydrogens geom
_atom_sites_solution_primary dual
_audit_creation_date 2021-07-05
_audit_creation_method
;
Olex2 1.3-alpha
(compiled 2020.11.12 svn.r5f609507 for OlexSys, GUI svn.r6272)
;
_audit_update_record
;
2021-12-18 deposited with the CCDC.	2022-02-28 downloaded from the CCDC.
;
_cell_angle_alpha 90
_cell_angle_beta 109.796(3)
_cell_angle_gamma 90
_cell_formula_units_Z 4
_cell_length_a 9.3858(3)
_cell_length_b 25.0398(5)
_cell_length_c 9.6706(2)
_cell_measurement_reflns_used 5093
_cell_measurement_temperature 149.99(10)
_cell_measurement_theta_max 74.1070
_cell_measurement_theta_min 3.4600
_cell_volume 2138.46(10)
_computing_cell_refinement 'CrysAlisPro 1.171.38.43f (Rigaku OD, 2015)'
_computing_data_collection 'CrysAlisPro 1.171.38.43f (Rigaku OD, 2015)'
_computing_data_reduction 'CrysAlisPro 1.171.38.43f (Rigaku OD, 2015)'
_computing_molecular_graphics 'Olex2 1.3-alpha (Dolomanov et al., 2009)'
_computing_publication_material 'Olex2 1.3-alpha (Dolomanov et al., 2009)'
_computing_structure_refinement 'SHELXL 2018/3 (Sheldrick, 2015)'
_computing_structure_solution 'SHELXT 2018/2 (Sheldrick, 2018)'
_diffrn_ambient_environment N~2~
_diffrn_ambient_temperature 149.99(10)
_diffrn_detector 'CCD plate'
_diffrn_detector_area_resol_mean 5.2684
_diffrn_detector_type AtlasS2
_diffrn_measured_fraction_theta_full 0.999
_diffrn_measured_fraction_theta_max 0.972
_diffrn_measurement_details
;
List of Runs (angles in degrees, time in seconds):

  # Type    Start    End  Width  t~exp~   \w     \q     \k     \f   Frames
#--------------------------------------------------------------------------
  1  \w      2.00  78.00   1.00    1.00    --   40.73 -99.00  90.00   76
  2  \w     40.00  97.00   1.00    1.00    --  108.20-125.00  90.00   57
  3  \w     90.00 120.00   1.00    1.00    --  108.20-125.00   0.00   30
  4  \w     47.00 131.00   1.00    1.00    --  108.20 -45.00  60.00   84
  5  \w    143.00 176.00   1.00    1.00    --  108.20  45.00 150.00   33
  6  \w    132.00 167.00   1.00    1.00    --  108.20  45.00   0.00   35
  7  \w    131.00 177.00   1.00    1.00    --  108.20  45.00-120.00   46
  8  \w     83.00 117.00   1.00    1.00    --  108.20  45.00   0.00   34
  9  \w     87.00 114.00   1.00    1.00    --  108.20  45.00 150.00   27
 10  \w     36.00 139.00   1.00    1.00    --  108.20 -77.00-150.00  103
 11  \w     28.00  68.00   1.00    1.00    --   40.73  38.00-180.00   40
 12  \w   -117.00 -11.00   1.00    1.00    --  -40.73 -77.00-150.00  106
;
_diffrn_measurement_device 'four-circle diffractometer'
_diffrn_measurement_device_type 'SuperNova, Dual, Cu at zero, AtlasS2'
_diffrn_measurement_method '\w scans'
_diffrn_orient_matrix_type 'CrysAlisPro convention (1999,Acta A55,543-557)'
_diffrn_orient_matrix_UB_11 0.1046590000
_diffrn_orient_matrix_UB_12 0.0299859000
_diffrn_orient_matrix_UB_13 0.1354054000
_diffrn_orient_matrix_UB_21 0.0428936000
_diffrn_orient_matrix_UB_22 -0.0533175000
_diffrn_orient_matrix_UB_23 0.0833381000
_diffrn_orient_matrix_UB_31 0.1327893000
_diffrn_orient_matrix_UB_32 -0.0064848000
_diffrn_orient_matrix_UB_33 -0.0583066000
_diffrn_radiation_monochromator mirror
_diffrn_radiation_probe x-ray
_diffrn_radiation_type 'Cu K\a'
_diffrn_radiation_wavelength 1.54184
_diffrn_reflns_av_R_equivalents 0.0203
_diffrn_reflns_av_unetI/netI 0.0259
_diffrn_reflns_Laue_measured_fraction_full 0.999
_diffrn_reflns_Laue_measured_fraction_max 0.972
_diffrn_reflns_limit_h_max 11
_diffrn_reflns_limit_h_min -9
_diffrn_reflns_limit_k_max 30
_diffrn_reflns_limit_k_min -29
_diffrn_reflns_limit_l_max 9
_diffrn_reflns_limit_l_min -12
_diffrn_reflns_number 8412
_diffrn_reflns_point_group_measured_fraction_full 0.999
_diffrn_reflns_point_group_measured_fraction_max 0.972
_diffrn_reflns_theta_full 67.684
_diffrn_reflns_theta_max 74.285
_diffrn_reflns_theta_min 3.530
_diffrn_source 'micro-focus sealed X-ray tube'
_diffrn_source_type 'SuperNova (Cu) X-ray Source'
_exptl_absorpt_coefficient_mu 0.812
_exptl_absorpt_correction_T_max 1.00000
_exptl_absorpt_correction_T_min 0.84332
_exptl_absorpt_correction_type multi-scan
_exptl_absorpt_process_details
;
CrysAlisPro 1.171.38.43f (Rigaku Oxford Diffraction, 2015)
Empirical absorption correction using spherical harmonics,
 implemented in SCALE3 ABSPACK scaling algorithm.
;
_exptl_crystal_colour colourless
_exptl_crystal_colour_primary colourless
_exptl_crystal_density_diffrn 1.356
_exptl_crystal_description block
_exptl_crystal_F_000 920
_exptl_crystal_size_max 0.14
_exptl_crystal_size_mid 0.13
_exptl_crystal_size_min 0.12
_refine_diff_density_max 0.227
_refine_diff_density_min -0.236
_refine_diff_density_rms 0.042
_refine_ls_extinction_method none
_refine_ls_goodness_of_fit_ref 1.063
_refine_ls_hydrogen_treatment constr
_refine_ls_matrix_type full
_refine_ls_number_parameters 294
_refine_ls_number_reflns 4239
_refine_ls_number_restraints 0
_refine_ls_restrained_S_all 1.063
_refine_ls_R_factor_all 0.0430
_refine_ls_R_factor_gt 0.0390
_refine_ls_shift/su_max 0.000
_refine_ls_shift/su_mean 0.000
_refine_ls_structure_factor_coef Fsqd
_refine_ls_weighting_details 'w=1/[\s^2^(Fo^2^)+(0.0458P)^2^+0.7623P] where P=(Fo^2^+2Fc^2^)/3'
_refine_ls_weighting_scheme calc
_refine_ls_wR_factor_gt 0.0997
_refine_ls_wR_factor_ref 0.1025
_reflns_Friedel_coverage 0.000
_reflns_number_gt 3842
_reflns_number_total 4239
_reflns_threshold_expression 'I > 2\s(I)'
_cod_data_source_file d1nj06112g2.cif
_cod_data_source_block a-13_4
_cod_depositor_comments 'Adding full bibliography for 7061387--7061388.cif.'
_cod_database_code 7061388
_shelx_shelxl_version_number 2018/3
_shelx_space_group_comment
;
The symmetry employed for this shelxl refinement is uniquely defined
by the following loop, which should always be used as a source of
symmetry information in preference to the above space-group names.
They are only intended as comments.
;
_shelx_estimated_absorpt_t_max 0.909
_shelx_estimated_absorpt_t_min 0.895
_reflns_odcompleteness_completeness 99.87
_reflns_odcompleteness_iscentric 1
_reflns_odcompleteness_theta 66.97
_olex2_refinement_description
;
1. Fixed Uiso
 At 1.2 times of:
  All C(H) groups, All N(H) groups
 At 1.5 times of:
  All C(H,H,H) groups, All O(H) groups
2.a Aromatic/amide H refined with riding coordinates:
 N1(H1), N2(H2A), C2(H2B), C4(H4), C5(H5), C9(H9), C12(H12), C15(H15),
 C16(H16), C17(H17), C18(H18)
2.b Idealised Me refined as rotating group:
 C21(H21A,H21B,H21C), C22(H22A,H22B,H22C), C23(H23A,H23B,H23C), C24(H24A,H24B,
 H24C)
2.c Idealised tetrahedral OH refined as rotating group:
 O2(H2)
;
_olex2_date_sample_data_collection 2021-07-05
_olex2_submission_special_instructions 'No special instructions were received'
_oxdiff_exptl_absorpt_empirical_details
;
Empirical correction (ABSPACK) includes:
- Absorption correction using spherical harmonics
- Frame scaling
;
_oxdiff_exptl_absorpt_empirical_full_max 1.301
_oxdiff_exptl_absorpt_empirical_full_min 0.722

loop_
_space_group_symop_operation_xyz
'x, y, z'
'-x+1/2, y+1/2, -z+1/2'
'-x, -y, -z'
'x-1/2, -y-1/2, z-1/2'

loop_
_atom_site_label
_atom_site_type_symbol
_atom_site_fract_x
_atom_site_fract_y
_atom_site_fract_z
_atom_site_U_iso_or_equiv
_atom_site_adp_type
_atom_site_occupancy
_atom_site_site_symmetry_order
_atom_site_calc_flag
_atom_site_refinement_flags_posn
_atom_site_refinement_flags_adp
_atom_site_refinement_flags_occupancy
_atom_site_disorder_assembly
_atom_site_disorder_group
O1 O 0.65509(13) 0.67922(6) 0.25715(12) 0.0460(3) Uani 1 1 d . . . . .
O2 O 0.08287(11) 0.70711(4) 0.28559(11) 0.0314(2) Uani 1 1 d . . . . .
H2 H 0.030730 0.725179 0.216164 0.047 Uiso 1 1 calc R U . . .
O3 O 0.37916(13) 0.72032(5) 0.64740(12) 0.0354(3) Uani 1 1 d . . . . .
O4 O -0.01994(12) 0.52503(4) 0.66116(11) 0.0281(2) Uani 1 1 d . . . . .
O5 O 0.25367(13) 0.55997(5) 1.22026(11) 0.0354(3) Uani 1 1 d . . . . .
O6 O 0.32884(11) 0.49710(4) 1.08944(10) 0.0286(2) Uani 1 1 d . . . . .
N1 N 0.09273(13) 0.56544(4) 0.51528(12) 0.0222(2) Uani 1 1 d . . . . .
H1 H 0.072260 0.537943 0.458637 0.027 Uiso 1 1 calc R U . . .
N2 N 0.13028(13) 0.54700(5) 0.97479(12) 0.0256(3) Uani 1 1 d . . . . .
H2A H 0.128138 0.527528 0.900860 0.031 Uiso 1 1 calc R U . . .
C1 C 0.34173(15) 0.69096(5) 0.40469(14) 0.0219(3) Uani 1 1 d . . . . .
C2 C 0.48904(15) 0.68451(6) 0.40362(15) 0.0260(3) Uani 1 1 d . . . . .
H2B H 0.568806 0.679491 0.491267 0.031 Uiso 1 1 calc R U . . .
C3 C 0.51578(16) 0.68562(6) 0.27131(16) 0.0302(3) Uani 1 1 d . . . . .
C4 C 0.39506(18) 0.69374(6) 0.14036(16) 0.0319(3) Uani 1 1 d . . . . .
H4 H 0.412913 0.694342 0.051465 0.038 Uiso 1 1 calc R U . . .
C5 C 0.25013(16) 0.70084(6) 0.14172(15) 0.0283(3) Uani 1 1 d . . . . .
H5 H 0.170863 0.706552 0.054107 0.034 Uiso 1 1 calc R U . . .
C6 C 0.22208(15) 0.69949(5) 0.27406(15) 0.0239(3) Uani 1 1 d . . . . .
C7 C 0.31269(15) 0.69013(5) 0.54724(14) 0.0226(3) Uani 1 1 d . . . . .
C8 C 0.20668(14) 0.65033(5) 0.56818(14) 0.0211(3) Uani 1 1 d . . . . .
C9 C 0.14659(15) 0.65504(5) 0.68453(14) 0.0216(3) Uani 1 1 d . . . . .
H9 H 0.163970 0.686222 0.740020 0.026 Uiso 1 1 calc R U . . .
C10 C 0.06407(14) 0.61498(5) 0.71686(14) 0.0210(3) Uani 1 1 d . . . . .
C11 C 0.04153(15) 0.56578(5) 0.63316(14) 0.0217(3) Uani 1 1 d . . . . .
C12 C 0.17277(14) 0.60533(5) 0.48279(14) 0.0214(3) Uani 1 1 d . . . . .
H12 H 0.205003 0.602256 0.402180 0.026 Uiso 1 1 calc R U . . .
C13 C -0.01028(15) 0.62127(5) 0.82952(14) 0.0221(3) Uani 1 1 d . . . . .
C14 C 0.02082(15) 0.58771(5) 0.95210(14) 0.0233(3) Uani 1 1 d . . . . .
C15 C -0.05529(16) 0.59516(6) 1.05190(15) 0.0280(3) Uani 1 1 d . . . . .
H15 H -0.034998 0.572746 1.132987 0.034 Uiso 1 1 calc R U . . .
C16 C -0.16051(17) 0.63553(6) 1.03121(16) 0.0304(3) Uani 1 1 d . . . . .
H16 H -0.211292 0.639991 1.097966 0.036 Uiso 1 1 calc R U . . .
C17 C -0.19085(17) 0.66940(6) 0.91177(16) 0.0300(3) Uani 1 1 d . . . . .
H17 H -0.261339 0.696738 0.898328 0.036 Uiso 1 1 calc R U . . .
C18 C -0.11543(16) 0.66231(5) 0.81225(15) 0.0258(3) Uani 1 1 d . . . . .
H18 H -0.135288 0.685326 0.732464 0.031 Uiso 1 1 calc R U . . .
C19 C 0.23931(16) 0.53666(6) 1.10688(15) 0.0263(3) Uani 1 1 d . . . . .
C20 C 0.45859(16) 0.47871(6) 1.21650(15) 0.0307(3) Uani 1 1 d . . . . .
C21 C 0.40172(19) 0.45579(7) 1.33347(17) 0.0369(4) Uani 1 1 d . . . . .
H21A H 0.359255 0.483894 1.374783 0.055 Uiso 1 1 calc R U . . .
H21B H 0.484456 0.439581 1.409500 0.055 Uiso 1 1 calc R U . . .
H21C H 0.325474 0.429390 1.290125 0.055 Uiso 1 1 calc R U . . .
C22 C 0.57119(19) 0.52420(7) 1.27202(18) 0.0396(4) Uani 1 1 d . . . . .
H22A H 0.601316 0.537417 1.192891 0.059 Uiso 1 1 calc R U . . .
H22B H 0.658603 0.511410 1.349588 0.059 Uiso 1 1 calc R U . . .
H22C H 0.524637 0.552470 1.308599 0.059 Uiso 1 1 calc R U . . .
C23 C 0.52500(18) 0.43484(7) 1.14940(18) 0.0379(4) Uani 1 1 d . . . . .
H23A H 0.449642 0.407917 1.108504 0.057 Uiso 1 1 calc R U . . .
H23B H 0.610204 0.419211 1.223929 0.057 Uiso 1 1 calc R U . . .
H23C H 0.557295 0.449550 1.073221 0.057 Uiso 1 1 calc R U . . .
C24 C 0.77936(18) 0.67076(9) 0.38900(19) 0.0475(5) Uani 1 1 d . . . . .
H24A H 0.870637 0.666808 0.366072 0.071 Uiso 1 1 calc R U . . .
H24B H 0.762167 0.638983 0.436607 0.071 Uiso 1 1 calc R U . . .
H24C H 0.789130 0.700790 0.453284 0.071 Uiso 1 1 calc R U . . .

loop_
_atom_site_aniso_label
_atom_site_aniso_U_11
_atom_site_aniso_U_22
_atom_site_aniso_U_33
_atom_site_aniso_U_23
_atom_site_aniso_U_13
_atom_site_aniso_U_12
O1 0.0276(6) 0.0849(10) 0.0294(6) -0.0026(6) 0.0148(5) 0.0052(6)
O2 0.0221(5) 0.0410(6) 0.0308(5) 0.0097(4) 0.0085(4) 0.0060(4)
O3 0.0408(6) 0.0404(6) 0.0286(5) -0.0118(5) 0.0166(5) -0.0172(5)
O4 0.0400(6) 0.0242(5) 0.0258(5) -0.0055(4) 0.0186(4) -0.0082(4)
O5 0.0408(6) 0.0431(6) 0.0214(5) -0.0063(4) 0.0093(4) 0.0069(5)
O6 0.0294(5) 0.0339(5) 0.0220(5) 0.0002(4) 0.0080(4) 0.0080(4)
N1 0.0285(6) 0.0214(5) 0.0189(5) -0.0046(4) 0.0109(4) -0.0019(4)
N2 0.0315(6) 0.0289(6) 0.0185(5) -0.0012(4) 0.0111(5) 0.0050(5)
C1 0.0233(6) 0.0214(6) 0.0216(6) 0.0001(5) 0.0083(5) -0.0008(5)
C2 0.0216(6) 0.0333(7) 0.0226(7) -0.0010(5) 0.0069(5) 0.0001(5)
C3 0.0250(7) 0.0417(8) 0.0268(7) -0.0028(6) 0.0125(6) -0.0007(6)
C4 0.0356(8) 0.0407(8) 0.0215(7) -0.0009(6) 0.0124(6) -0.0013(6)
C5 0.0292(7) 0.0310(7) 0.0211(7) 0.0019(5) 0.0038(5) -0.0011(6)
C6 0.0222(6) 0.0236(6) 0.0253(7) 0.0012(5) 0.0075(5) -0.0004(5)
C7 0.0229(6) 0.0234(6) 0.0216(6) -0.0007(5) 0.0076(5) 0.0001(5)
C8 0.0212(6) 0.0228(6) 0.0196(6) 0.0000(5) 0.0072(5) 0.0004(5)
C9 0.0239(6) 0.0218(6) 0.0193(6) -0.0030(5) 0.0074(5) 0.0007(5)
C10 0.0228(6) 0.0233(6) 0.0175(6) -0.0016(5) 0.0076(5) 0.0018(5)
C11 0.0239(6) 0.0235(6) 0.0189(6) -0.0016(5) 0.0090(5) -0.0003(5)
C12 0.0233(6) 0.0243(6) 0.0183(6) 0.0007(5) 0.0092(5) 0.0017(5)
C13 0.0235(6) 0.0234(6) 0.0213(6) -0.0047(5) 0.0098(5) -0.0024(5)
C14 0.0239(6) 0.0259(6) 0.0216(6) -0.0028(5) 0.0097(5) -0.0006(5)
C15 0.0315(7) 0.0331(7) 0.0230(7) -0.0014(6) 0.0139(6) -0.0007(6)
C16 0.0320(7) 0.0364(8) 0.0282(7) -0.0073(6) 0.0173(6) -0.0011(6)
C17 0.0303(7) 0.0285(7) 0.0341(8) -0.0058(6) 0.0147(6) 0.0039(6)
C18 0.0296(7) 0.0246(7) 0.0250(7) -0.0016(5) 0.0115(5) 0.0014(5)
C19 0.0293(7) 0.0283(7) 0.0230(7) 0.0006(5) 0.0111(5) 0.0016(5)
C20 0.0278(7) 0.0398(8) 0.0226(7) 0.0052(6) 0.0060(6) 0.0062(6)
C21 0.0378(8) 0.0447(9) 0.0285(8) 0.0080(7) 0.0115(6) 0.0041(7)
C22 0.0340(8) 0.0498(10) 0.0316(8) 0.0044(7) 0.0068(6) -0.0016(7)
C23 0.0330(8) 0.0474(9) 0.0331(8) 0.0073(7) 0.0110(6) 0.0140(7)
C24 0.0243(7) 0.0847(14) 0.0352(9) -0.0073(9) 0.0121(7) 0.0050(8)

loop_
_atom_type_symbol
_atom_type_description
_atom_type_scat_dispersion_real
_atom_type_scat_dispersion_imag
_atom_type_scat_source
C C 0.0181 0.0091 'International Tables Vol C Tables 4.2.6.8 and 6.1.1.4'
H H 0.0000 0.0000 'International Tables Vol C Tables 4.2.6.8 and 6.1.1.4'
N N 0.0311 0.0180 'International Tables Vol C Tables 4.2.6.8 and 6.1.1.4'
O O 0.0492 0.0322 'International Tables Vol C Tables 4.2.6.8 and 6.1.1.4'

loop_
_geom_angle_atom_site_label_1
_geom_angle_atom_site_label_2
_geom_angle_atom_site_label_3
_geom_angle
_geom_angle_site_symmetry_1
_geom_angle_site_symmetry_3
_geom_angle_publ_flag
C3 O1 C24 116.66(12) . . ?
C6 O2 H2 109.5 . . ?
C19 O6 C20 119.86(11) . . ?
C11 N1 H1 117.8 . . ?
C12 N1 H1 117.8 . . ?
C12 N1 C11 124.42(11) . . ?
C14 N2 H2A 118.0 . . ?
C19 N2 H2A 118.0 . . ?
C19 N2 C14 123.97(11) . . ?
C2 C1 C7 119.75(12) . . ?
C6 C1 C2 120.49(12) . . ?
C6 C1 C7 119.74(12) . . ?
C1 C2 H2B 120.2 . . ?
C3 C2 C1 119.63(13) . . ?
C3 C2 H2B 120.2 . . ?
O1 C3 C2 124.60(13) . . ?
O1 C3 C4 115.76(13) . . ?
C2 C3 C4 119.64(13) . . ?
C3 C4 H4 119.7 . . ?
C5 C4 C3 120.68(13) . . ?
C5 C4 H4 119.7 . . ?
C4 C5 H5 120.0 . . ?
C4 C5 C6 120.07(13) . . ?
C6 C5 H5 120.0 . . ?
O2 C6 C1 116.63(12) . . ?
O2 C6 C5 123.88(12) . . ?
C5 C6 C1 119.47(13) . . ?
O3 C7 C1 121.33(12) . . ?
O3 C7 C8 119.90(12) . . ?
C8 C7 C1 118.71(11) . . ?
C9 C8 C7 121.36(12) . . ?
C12 C8 C7 120.31(12) . . ?
C12 C8 C9 118.12(12) . . ?
C8 C9 H9 119.1 . . ?
C10 C9 C8 121.79(12) . . ?
C10 C9 H9 119.1 . . ?
C9 C10 C11 118.87(12) . . ?
C9 C10 C13 122.18(12) . . ?
C11 C10 C13 118.87(12) . . ?
O4 C11 N1 119.41(12) . . ?
O4 C11 C10 124.42(12) . . ?
N1 C11 C10 116.16(11) . . ?
N1 C12 C8 120.19(12) . . ?
N1 C12 H12 119.9 . . ?
C8 C12 H12 119.9 . . ?
C14 C13 C10 122.77(12) . . ?
C18 C13 C10 118.59(12) . . ?
C18 C13 C14 118.65(12) . . ?
C13 C14 N2 119.81(12) . . ?
C15 C14 N2 120.39(12) . . ?
C15 C14 C13 119.80(13) . . ?
C14 C15 H15 119.8 . . ?
C16 C15 C14 120.46(13) . . ?
C16 C15 H15 119.8 . . ?
C15 C16 H16 119.8 . . ?
C15 C16 C17 120.36(13) . . ?
C17 C16 H16 119.8 . . ?
C16 C17 H17 120.3 . . ?
C16 C17 C18 119.50(13) . . ?
C18 C17 H17 120.3 . . ?
C13 C18 H18 119.4 . . ?
C17 C18 C13 121.22(13) . . ?
C17 C18 H18 119.4 . . ?
O5 C19 O6 125.91(13) . . ?
O5 C19 N2 125.15(13) . . ?
O6 C19 N2 108.94(11) . . ?
O6 C20 C21 109.77(12) . . ?
O6 C20 C22 109.73(12) . . ?
O6 C20 C23 102.27(11) . . ?
C21 C20 C22 113.42(13) . . ?
C23 C20 C21 110.18(14) . . ?
C23 C20 C22 110.90(13) . . ?
C20 C21 H21A 109.5 . . ?
C20 C21 H21B 109.5 . . ?
C20 C21 H21C 109.5 . . ?
H21A C21 H21B 109.5 . . ?
H21A C21 H21C 109.5 . . ?
H21B C21 H21C 109.5 . . ?
C20 C22 H22A 109.5 . . ?
C20 C22 H22B 109.5 . . ?
C20 C22 H22C 109.5 . . ?
H22A C22 H22B 109.5 . . ?
H22A C22 H22C 109.5 . . ?
H22B C22 H22C 109.5 . . ?
C20 C23 H23A 109.5 . . ?
C20 C23 H23B 109.5 . . ?
C20 C23 H23C 109.5 . . ?
H23A C23 H23B 109.5 . . ?
H23A C23 H23C 109.5 . . ?
H23B C23 H23C 109.5 . . ?
O1 C24 H24A 109.5 . . ?
O1 C24 H24B 109.5 . . ?
O1 C24 H24C 109.5 . . ?
H24A C24 H24B 109.5 . . ?
H24A C24 H24C 109.5 . . ?
H24B C24 H24C 109.5 . . ?

loop_
_geom_bond_atom_site_label_1
_geom_bond_atom_site_label_2
_geom_bond_distance
_geom_bond_site_symmetry_2
_geom_bond_publ_flag
O1 C3 1.3694(18) . ?
O1 C24 1.423(2) . ?
O2 H2 0.8200 . ?
O2 C6 1.3618(17) . ?
O3 C7 1.2205(17) . ?
O4 C11 1.2463(16) . ?
O5 C19 1.2087(17) . ?
O6 C19 1.3460(17) . ?
O6 C20 1.4803(16) . ?
N1 H1 0.8600 . ?
N1 C11 1.3790(17) . ?
N1 C12 1.3494(17) . ?
N2 H2A 0.8600 . ?
N2 C14 1.4107(17) . ?
N2 C19 1.3641(18) . ?
C1 C2 1.3955(19) . ?
C1 C6 1.3935(18) . ?
C1 C7 1.4932(18) . ?
C2 H2B 0.9300 . ?
C2 C3 1.3852(19) . ?
C3 C4 1.399(2) . ?
C4 H4 0.9300 . ?
C4 C5 1.376(2) . ?
C5 H5 0.9300 . ?
C5 C6 1.392(2) . ?
C7 C8 1.4698(18) . ?
C8 C9 1.4240(18) . ?
C8 C12 1.3692(18) . ?
C9 H9 0.9300 . ?
C9 C10 1.3667(19) . ?
C10 C11 1.4498(18) . ?
C10 C13 1.4879(18) . ?
C12 H12 0.9300 . ?
C13 C14 1.4008(19) . ?
C13 C18 1.3950(19) . ?
C14 C15 1.3940(19) . ?
C15 H15 0.9300 . ?
C15 C16 1.380(2) . ?
C16 H16 0.9300 . ?
C16 C17 1.383(2) . ?
C17 H17 0.9300 . ?
C17 C18 1.386(2) . ?
C18 H18 0.9300 . ?
C20 C21 1.518(2) . ?
C20 C22 1.523(2) . ?
C20 C23 1.513(2) . ?
C21 H21A 0.9600 . ?
C21 H21B 0.9600 . ?
C21 H21C 0.9600 . ?
C22 H22A 0.9600 . ?
C22 H22B 0.9600 . ?
C22 H22C 0.9600 . ?
C23 H23A 0.9600 . ?
C23 H23B 0.9600 . ?
C23 H23C 0.9600 . ?
C24 H24A 0.9600 . ?
C24 H24B 0.9600 . ?
C24 H24C 0.9600 . ?

loop_
_geom_torsion_atom_site_label_1
_geom_torsion_atom_site_label_2
_geom_torsion_atom_site_label_3
_geom_torsion_atom_site_label_4
_geom_torsion
_geom_torsion_site_symmetry_1
_geom_torsion_site_symmetry_2
_geom_torsion_site_symmetry_3
_geom_torsion_site_symmetry_4
_geom_torsion_publ_flag
O1 C3 C4 C5 -179.75(15) . . . . ?
O3 C7 C8 C9 17.7(2) . . . . ?
O3 C7 C8 C12 -156.96(13) . . . . ?
N2 C14 C15 C16 178.89(13) . . . . ?
C1 C2 C3 O1 -179.34(15) . . . . ?
C1 C2 C3 C4 0.6(2) . . . . ?
C1 C7 C8 C9 -164.97(12) . . . . ?
C1 C7 C8 C12 20.34(18) . . . . ?
C2 C1 C6 O2 -177.93(12) . . . . ?
C2 C1 C6 C5 0.8(2) . . . . ?
C2 C1 C7 O3 55.32(19) . . . . ?
C2 C1 C7 C8 -121.93(14) . . . . ?
C2 C3 C4 C5 0.3(2) . . . . ?
C3 C4 C5 C6 -0.6(2) . . . . ?
C4 C5 C6 O2 178.74(14) . . . . ?
C4 C5 C6 C1 0.1(2) . . . . ?
C6 C1 C2 C3 -1.2(2) . . . . ?
C6 C1 C7 O3 -123.10(15) . . . . ?
C6 C1 C7 C8 59.65(17) . . . . ?
C7 C1 C2 C3 -179.61(13) . . . . ?
C7 C1 C6 O2 0.49(19) . . . . ?
C7 C1 C6 C5 179.26(12) . . . . ?
C7 C8 C9 C10 -171.30(12) . . . . ?
C7 C8 C12 N1 170.70(12) . . . . ?
C8 C9 C10 C11 2.00(19) . . . . ?
C8 C9 C10 C13 -174.64(12) . . . . ?
C9 C8 C12 N1 -4.17(19) . . . . ?
C9 C10 C11 O4 173.41(13) . . . . ?
C9 C10 C11 N1 -6.66(18) . . . . ?
C9 C10 C13 C14 -121.68(15) . . . . ?
C9 C10 C13 C18 58.35(18) . . . . ?
C10 C13 C14 N2 2.1(2) . . . . ?
C10 C13 C14 C15 -178.67(12) . . . . ?
C10 C13 C18 C17 178.53(13) . . . . ?
C11 N1 C12 C8 -0.9(2) . . . . ?
C11 C10 C13 C14 61.67(18) . . . . ?
C11 C10 C13 C18 -118.30(14) . . . . ?
C12 N1 C11 O4 -173.74(12) . . . . ?
C12 N1 C11 C10 6.33(19) . . . . ?
C12 C8 C9 C10 3.52(19) . . . . ?
C13 C10 C11 O4 -9.8(2) . . . . ?
C13 C10 C11 N1 170.09(11) . . . . ?
C13 C14 C15 C16 -0.3(2) . . . . ?
C14 N2 C19 O5 1.7(2) . . . . ?
C14 N2 C19 O6 -177.35(12) . . . . ?
C14 C13 C18 C17 -1.4(2) . . . . ?
C14 C15 C16 C17 -0.5(2) . . . . ?
C15 C16 C17 C18 0.4(2) . . . . ?
C16 C17 C18 C13 0.6(2) . . . . ?
C18 C13 C14 N2 -177.94(12) . . . . ?
C18 C13 C14 C15 1.3(2) . . . . ?
C19 O6 C20 C21 62.60(17) . . . . ?
C19 O6 C20 C22 -62.68(16) . . . . ?
C19 O6 C20 C23 179.55(13) . . . . ?
C19 N2 C14 C13 134.45(14) . . . . ?
C19 N2 C14 C15 -44.8(2) . . . . ?
C20 O6 C19 O5 0.0(2) . . . . ?
C20 O6 C19 N2 178.98(12) . . . . ?
C24 O1 C3 C2 0.2(3) . . . . ?
C24 O1 C3 C4 -179.83(16) . . . . ?
